data_7701519
loop_
_publ_author_name
'Krajewski, Sebastian M.'
'Crossman, Aaron S.'
'Akturk, Eser S.'
'Suhrbier, Tim'
'Scappaticci, Steven J.'
'Staab, Maxwell W.'
'Marshak, Michael P.'

_publ_section_title
;
 Sterically encumbered \b-diketonates and base metal catalysis.
;
_journal_issue 28
_journal_name_full 'Dalton transactions (Cambridge, England : 2003)'
_journal_page_first 10714
_journal_page_last 10722
_journal_paper_doi 10.1039/c9dt02293g
_journal_volume 48
_journal_year 2019
_chemical_formula_moiety 'C69.54 H84.62 Co O6, 0.46(C H3)'
_chemical_formula_sum 'C70 H86 Co O6'
_chemical_formula_weight 1082.31
_chemical_name_common Co(Aracac)2(THF)2-trans
_space_group_crystal_system triclinic
_space_group_IT_number 2
_space_group_name_Hall '-P 1'
_space_group_name_H-M_alt 'P -1'
_atom_sites_solution_hydrogens geom
_atom_sites_solution_primary iterative
_audit_creation_date 2016-12-14
_audit_creation_method
;
Olex2 1.2
(compiled Nov 22 2016 11:51:51 for OlexSys, GUI svn.r5269)
;
_audit_update_record
;
2018-09-18 deposited with the CCDC.	2019-06-24 downloaded from the CCDC.
;
_cell_angle_alpha 105.24(5)
_cell_angle_beta 100.50(4)
_cell_angle_gamma 116.15(4)
_cell_formula_units_Z 1
_cell_length_a 11.716(11)
_cell_length_b 12.487(13)
_cell_length_c 12.734(13)
_cell_measurement_reflns_used 9936
_cell_measurement_temperature 134(2)
_cell_measurement_theta_max 29.14
_cell_measurement_theta_min 2.611
_cell_volume 1515(3)
_computing_cell_refinement 'SAINT v8.37A (Bruker, 2015)'
_computing_data_reduction 'SAINT v8.37A (Bruker, 2015)'
_computing_molecular_graphics 'Olex2 (Dolomanov et al., 2009)'
_computing_publication_material 'Olex2 (Dolomanov et al., 2009)'
_computing_structure_refinement 'ShelXL (Sheldrick, 2015)'
_computing_structure_solution 'olex2.solve (Bourhis et al., 2015)'
_diffrn_ambient_temperature 134.47
_diffrn_measured_fraction_theta_full 0.999
_diffrn_measured_fraction_theta_max 0.993
_diffrn_measurement_device_type 'Bruker APEX-II CCD'
_diffrn_measurement_method '\f and \w scans'
_diffrn_radiation_type MoK\a
_diffrn_radiation_wavelength 0.71073
_diffrn_reflns_av_R_equivalents 0.0380
_diffrn_reflns_av_unetI/netI 0.0263
_diffrn_reflns_Laue_measured_fraction_full 0.999
_diffrn_reflns_Laue_measured_fraction_max 0.993
_diffrn_reflns_limit_h_max 15
_diffrn_reflns_limit_h_min -15
_diffrn_reflns_limit_k_max 16
_diffrn_reflns_limit_k_min -16
_diffrn_reflns_limit_l_max 16
_diffrn_reflns_limit_l_min -16
_diffrn_reflns_number 43917
_diffrn_reflns_point_group_measured_fraction_full 0.999
_diffrn_reflns_point_group_measured_fraction_max 0.993
_diffrn_reflns_theta_full 25.242
_diffrn_reflns_theta_max 28.004
_diffrn_reflns_theta_min 2.621
_diffrn_standards_number 0
_exptl_absorpt_coefficient_mu 0.334
_exptl_absorpt_correction_T_max 0.7458
_exptl_absorpt_correction_T_min 0.6887
_exptl_absorpt_correction_type multi-scan
_exptl_absorpt_process_details
;
SADABS-2014/5 (Bruker,2014) was used for absorption correction.
wR2(int) was 0.0651 before and 0.0582 after correction.
The Ratio of minimum to maximum transmission is 0.9234.
The \l/2 correction factor is Not present.
;
_exptl_crystal_colour pink
_exptl_crystal_colour_primary pink
_exptl_crystal_density_diffrn 1.186
_exptl_crystal_description Block
_exptl_crystal_F_000 581
_exptl_crystal_size_max 0.33
_exptl_crystal_size_mid 0.328
_exptl_crystal_size_min 0.207
_refine_diff_density_max 0.419
_refine_diff_density_min -0.623
_refine_diff_density_rms 0.087
_refine_ls_extinction_method none
_refine_ls_goodness_of_fit_ref 1.107
_refine_ls_hydrogen_treatment constr
_refine_ls_matrix_type full
_refine_ls_number_parameters 392
_refine_ls_number_reflns 7269
_refine_ls_number_restraints 19
_refine_ls_restrained_S_all 1.107
_refine_ls_R_factor_all 0.0540
_refine_ls_R_factor_gt 0.0431
_refine_ls_shift/su_max 0.000
_refine_ls_shift/su_mean 0.000
_refine_ls_structure_factor_coef Fsqd
_refine_ls_weighting_details 'w=1/[\s^2^(Fo^2^)+(0.0420P)^2^+1.1360P] where P=(Fo^2^+2Fc^2^)/3'
_refine_ls_weighting_scheme calc
_refine_ls_wR_factor_gt 0.1023
_refine_ls_wR_factor_ref 0.1103
_reflns_Friedel_coverage 0.000
_reflns_number_gt 6261
_reflns_number_total 7269
_reflns_threshold_expression 'I > 2\s(I)'
_cod_data_source_file c9dt02293g2.cif
_cod_data_source_block Coaracac2thf2-trans
_cod_database_code 7701519
_shelx_shelxl_version_number 2016/6
_shelx_space_group_comment
;
The symmetry employed for this shelxl refinement is uniquely defined
by the following loop, which should always be used as a source of
symmetry information in preference to the above space-group names.
They are only intended as comments.
;
_shelx_estimated_absorpt_t_max 0.934
_shelx_estimated_absorpt_t_min 0.898
_olex2_refinement_description
;
1. Fixed Uiso
 At 1.2 times of:
  All C(H) groups, All C(H,H) groups
 At 1.5 times of:
  All C(H,H,H) groups
2. Same fragment restrains
{C29, C30, C31} sigma for 1-2: 0.02, 1-3: 0.04
as
{C29A, C30A, C31A}
{C29, C30, C31} sigma for 1-2: 0.02, 1-3: 0.04
as
{C29B, C30B, C31B}
{C29, C30, C31} sigma for 1-2: 0.02, 1-3: 0.04
as
{C29C, C30C, C31C}
3. Others
 1*[Sof(C29)+Sof(H29A)+Sof(H29B)+Sof(H29C)+Sof(C30)+Sof(H30A)+Sof(H30B)+
 Sof(H30C)+Sof(C31)+Sof(H31A)+Sof(H31B)+Sof(H31C)]+1*[Sof(C29A)+Sof(H29D)+
 Sof(H29E)+Sof(H29F)+Sof(C30A)+Sof(H30D)+Sof(H30E)+Sof(H30F)+Sof(C31A)+
 Sof(H31D)+Sof(H31E)+Sof(H31F)]+1*[Sof(C29B)+Sof(H29J)+Sof(H29K)+Sof(H29L)+
 Sof(C30B)+Sof(H30G)+Sof(H30H)+Sof(H30I)+Sof(C31B)+Sof(H31G)+Sof(H31H)+
 Sof(H31I)]+1*[Sof(C29C)+Sof(H29G)+Sof(H29H)+Sof(H29I)+Sof(C30C)+Sof(H30J)+
 Sof(H30K)+Sof(H30L)+Sof(C31C)+Sof(H31J)+Sof(H31K)+Sof(H31L)]=1 with esd of
 0.0001
 Sof(C29)=Sof(H29A)=Sof(H29B)=Sof(H29C)=Sof(C30)=Sof(H30A)=Sof(H30B)=Sof(H30C)=
 Sof(C31)=Sof(H31A)=Sof(H31B)=Sof(H31C)=FVAR(1)
 Sof(C29A)=Sof(H29D)=Sof(H29E)=Sof(H29F)=Sof(C30A)=Sof(H30D)=Sof(H30E)=
 Sof(H30F)=Sof(C31A)=Sof(H31D)=Sof(H31E)=Sof(H31F)=FVAR(2)
 Sof(C29B)=Sof(H29J)=Sof(H29K)=Sof(H29L)=Sof(C30B)=Sof(H30G)=Sof(H30H)=
 Sof(H30I)=Sof(C31B)=Sof(H31G)=Sof(H31H)=Sof(H31I)=FVAR(3)
 Sof(C29C)=Sof(H29G)=Sof(H29H)=Sof(H29I)=Sof(C30C)=Sof(H30J)=Sof(H30K)=
 Sof(H30L)=Sof(C31C)=Sof(H31J)=Sof(H31K)=Sof(H31L)=FVAR(4)
4.a Secondary CH2 refined with riding coordinates:
 C32(H32A,H32B), C33(H33A,H33B), C34(H34A,H34B), C35(H35A,H35B)
4.b Aromatic/amide H refined with riding coordinates:
 C2(H2), C6(H6), C7(H7), C8(H8), C12(H12), C14(H14), C21(H21), C23(H23)
4.c Idealised Me refined as rotating group:
 C16(H16A,H16B,H16C), C17(H17A,H17B,H17C), C18(H18A,H18B,H18C), C25(H25A,H25B,
 H25C), C26(H26A,H26B,H26C), C27(H27A,H27B,H27C), C29(H29A,H29B,H29C), C30(H30A,
 H30B,H30C), C31(H31A,H31B,H31C), C29A(H29D,H29E,H29F), C30A(H30D,H30E,H30F),
 C31A(H31D,H31E,H31F), C29B(H29J,H29K,H29L), C30B(H30G,H30H,H30I), C31B(H31G,
 H31H,H31I), C29C(H29G,H29H,H29I), C30C(H30J,H30K,H30L), C31C(H31J,H31K,H31L)
;
_olex2_submission_special_instructions 'No special instructions were received'

loop_
_space_group_symop_operation_xyz
'x, y, z'
'-x, -y, -z'

loop_
_atom_site_label
_atom_site_type_symbol
_atom_site_fract_x
_atom_site_fract_y
_atom_site_fract_z
_atom_site_U_iso_or_equiv
_atom_site_adp_type
_atom_site_occupancy
_atom_site_site_symmetry_order
_atom_site_calc_flag
_atom_site_refinement_flags_posn
_atom_site_refinement_flags_adp
_atom_site_refinement_flags_occupancy
_atom_site_disorder_assembly
_atom_site_disorder_group
Co1 Co 0.500000 0.500000 1.000000 0.01436(8) Uani 1 2 d S T P . .
O2 O 0.43212(11) 0.43811(11) 0.82459(9) 0.0186(2) Uani 1 1 d . . . . .
O1 O 0.31408(11) 0.37265(11) 0.99062(9) 0.0192(2) Uani 1 1 d . . . . .
O3 O 0.55405(13) 0.35195(12) 0.99058(11) 0.0280(3) Uani 1 1 d . . . . .
C3 C 0.31033(15) 0.36324(14) 0.75874(12) 0.0141(3) Uani 1 1 d . . . . .
C2 C 0.20029(16) 0.29573(16) 0.79078(14) 0.0218(3) Uani 1 1 d . . . . .
H2 H 0.113754 0.241953 0.731546 0.026 Uiso 1 1 calc R . . . .
C1 C 0.20723(16) 0.30092(15) 0.90273(14) 0.0199(3) Uani 1 1 d . . . . .
C4 C 0.27971(15) 0.34102(14) 0.63206(13) 0.0163(3) Uani 1 1 d . . . . .
C5 C 0.30341(16) 0.25360(15) 0.55904(13) 0.0181(3) Uani 1 1 d . . . . .
C6 C 0.26527(18) 0.22643(17) 0.44070(14) 0.0254(4) Uani 1 1 d . . . . .
H6 H 0.279389 0.165602 0.390863 0.030 Uiso 1 1 calc R . . . .
C7 C 0.2073(2) 0.28650(19) 0.39475(14) 0.0298(4) Uani 1 1 d . . . . .
H7 H 0.179995 0.266091 0.313683 0.036 Uiso 1 1 calc R . . . .
C8 C 0.18947(19) 0.37667(18) 0.46794(14) 0.0262(4) Uani 1 1 d . . . . .
H8 H 0.151617 0.419689 0.436605 0.031 Uiso 1 1 calc R . . . .
C9 C 0.22570(16) 0.40585(15) 0.58650(13) 0.0191(3) Uani 1 1 d . . . . .
C10 C 0.37310(16) 0.18917(15) 0.60015(13) 0.0181(3) Uani 1 1 d . . . . .
C11 C 0.29786(17) 0.06123(16) 0.59117(13) 0.0206(3) Uani 1 1 d . . . . .
C12 C 0.36504(18) -0.00311(16) 0.61241(14) 0.0232(3) Uani 1 1 d . . . . .
H12 H 0.314159 -0.089744 0.606375 0.028 Uiso 1 1 calc R . . . .
C13 C 0.50451(18) 0.05612(17) 0.64220(14) 0.0231(3) Uani 1 1 d . . . . .
C14 C 0.57722(17) 0.18422(17) 0.65403(14) 0.0237(3) Uani 1 1 d . . . . .
H14 H 0.673065 0.226441 0.676408 0.028 Uiso 1 1 calc R . . . .
C15 C 0.51476(17) 0.25249(16) 0.63432(14) 0.0208(3) Uani 1 1 d . . . . .
C16 C 0.14584(18) -0.00776(18) 0.55596(17) 0.0311(4) Uani 1 1 d . . . . .
H16A H 0.119799 0.047872 0.602254 0.047 Uiso 1 1 calc GR . . . .
H16B H 0.112430 -0.088411 0.569103 0.047 Uiso 1 1 calc GR . . . .
H16C H 0.106377 -0.027644 0.473600 0.047 Uiso 1 1 calc GR . . . .
C17 C 0.5755(2) -0.0159(2) 0.66049(16) 0.0311(4) Uani 1 1 d . . . . .
H17A H 0.612841 0.006134 0.743657 0.047 Uiso 1 1 calc GR . . . .
H17B H 0.649039 0.008382 0.628703 0.047 Uiso 1 1 calc GR . . . .
H17C H 0.510813 -0.109307 0.621068 0.047 Uiso 1 1 calc GR . . . .
C18 C 0.59871(18) 0.39091(18) 0.64739(17) 0.0297(4) Uani 1 1 d . . . . .
H18A H 0.567269 0.399327 0.574881 0.044 Uiso 1 1 calc GR . . . .
H18B H 0.694017 0.415608 0.665371 0.044 Uiso 1 1 calc GR . . . .
H18C H 0.589418 0.447772 0.710405 0.044 Uiso 1 1 calc GR . . . .
C19 C 0.21446(16) 0.51442(16) 0.65824(13) 0.0195(3) Uani 1 1 d . . . . .
C20 C 0.08836(17) 0.49605(17) 0.66145(14) 0.0232(3) Uani 1 1 d . . . . .
C21 C 0.08008(18) 0.60354(18) 0.71571(15) 0.0261(4) Uani 1 1 d . . . . .
H21 H -0.004382 0.590812 0.721278 0.031 Uiso 1 1 calc R . . . .
C22 C 0.19104(19) 0.72843(18) 0.76182(15) 0.0256(4) Uani 1 1 d . . . . .
C23 C 0.31517(19) 0.74399(17) 0.75869(15) 0.0252(3) Uani 1 1 d . . . . .
H23 H 0.392500 0.828906 0.790660 0.030 Uiso 1 1 calc R . . . .
C24 C 0.32977(17) 0.63943(16) 0.71035(14) 0.0214(3) Uani 1 1 d . . . . .
C25 C -0.03851(19) 0.3642(2) 0.60366(19) 0.0358(4) Uani 1 1 d . . . . .
H25A H -0.067787 0.339807 0.519538 0.054 Uiso 1 1 calc GR . . . .
H25B H -0.110126 0.366396 0.631988 0.054 Uiso 1 1 calc GR . . . .
H25C H -0.020175 0.300549 0.621857 0.054 Uiso 1 1 calc GR . . . .
C26 C 0.1784(2) 0.8444(2) 0.81330(18) 0.0358(4) Uani 1 1 d . . . . .
H26A H 0.083269 0.815808 0.803267 0.054 Uiso 1 1 calc GR . . . .
H26B H 0.211317 0.903660 0.773994 0.054 Uiso 1 1 calc GR . . . .
H26C H 0.232576 0.889092 0.896115 0.054 Uiso 1 1 calc GR . . . .
C27 C 0.46793(18) 0.66219(17) 0.71240(17) 0.0288(4) Uani 1 1 d . . . . .
H27A H 0.495188 0.621145 0.759492 0.043 Uiso 1 1 calc GR . . . .
H27B H 0.533731 0.755487 0.745911 0.043 Uiso 1 1 calc GR . . . .
H27C H 0.464607 0.624738 0.633144 0.043 Uiso 1 1 calc GR . . . .
C28 C 0.07947(19) 0.2169(2) 0.92629(18) 0.0357(5) Uani 1 1 d . . . . .
C32 C 0.6839(2) 0.3763(2) 0.9915(2) 0.0462(6) Uani 1 1 d . . . . .
H32A H 0.751324 0.434445 1.070307 0.055 Uiso 1 1 calc R . . . .
H32B H 0.710829 0.418712 0.937355 0.055 Uiso 1 1 calc R . . . .
C33 C 0.6779(2) 0.2484(2) 0.95488(16) 0.0326(4) Uani 1 1 d . . . . .
H33A H 0.743351 0.248072 1.015987 0.039 Uiso 1 1 calc R . . . .
H33B H 0.698290 0.230221 0.882325 0.039 Uiso 1 1 calc R . . . .
C34 C 0.5328(2) 0.14884(18) 0.93633(16) 0.0332(4) Uani 1 1 d . . . . .
H34A H 0.496281 0.069791 0.866173 0.040 Uiso 1 1 calc R . . . .
H34B H 0.527679 0.124639 1.004110 0.040 Uiso 1 1 calc R . . . .
C35 C 0.4570(2) 0.21831(17) 0.92183(18) 0.0321(4) Uani 1 1 d . . . . .
H35A H 0.422834 0.204329 0.839449 0.039 Uiso 1 1 calc R . . . .
H35B H 0.379417 0.187334 0.949608 0.039 Uiso 1 1 calc R . . . .
C29 C 0.0375(10) 0.3139(8) 0.9891(11) 0.0331(19) Uiso 0.288(3) 1 d D . . A 1
H29A H -0.038054 0.267850 1.013814 0.050 Uiso 0.288(3) 1 calc GR . . A 1
H29B H 0.009648 0.348487 0.935351 0.050 Uiso 0.288(3) 1 calc GR . . A 1
H29C H 0.114818 0.385221 1.057017 0.050 Uiso 0.288(3) 1 calc GR . . A 1
C30 C 0.1264(7) 0.1671(9) 1.0221(8) 0.0213(15) Uiso 0.288(3) 1 d D . . A 1
H30A H 0.201990 0.241532 1.089288 0.032 Uiso 0.288(3) 1 calc GR . . A 1
H30B H 0.155128 0.107471 0.988133 0.032 Uiso 0.288(3) 1 calc GR . . A 1
H30C H 0.050291 0.122277 1.046711 0.032 Uiso 0.288(3) 1 calc GR . . A 1
C31 C -0.0358(8) 0.1075(9) 0.8276(6) 0.0310(15) Uiso 0.288(3) 1 d D . . A 1
H31A H -0.006477 0.052401 0.785398 0.047 Uiso 0.288(3) 1 calc GR . . A 1
H31B H -0.072392 0.139279 0.775944 0.047 Uiso 0.288(3) 1 calc GR . . A 1
H31C H -0.105926 0.057046 0.855196 0.047 Uiso 0.288(3) 1 calc GR . . A 1
C29A C -0.0045(10) 0.2741(10) 0.9259(11) 0.0426(19) Uiso 0.288(3) 1 d D . . A 2
H29D H -0.087223 0.219579 0.938431 0.064 Uiso 0.288(3) 1 calc GR . . A 2
H29E H -0.028501 0.280723 0.850945 0.064 Uiso 0.288(3) 1 calc GR . . A 2
H29F H 0.045388 0.360677 0.987937 0.064 Uiso 0.288(3) 1 calc GR . . A 2
C30A C 0.1162(7) 0.2012(9) 1.0382(6) 0.0227(15) Uiso 0.288(3) 1 d D . . A 2
H30D H 0.033381 0.147265 1.050940 0.034 Uiso 0.288(3) 1 calc GR . . A 2
H30E H 0.168981 0.286424 1.102240 0.034 Uiso 0.288(3) 1 calc GR . . A 2
H30F H 0.170197 0.159568 1.034351 0.034 Uiso 0.288(3) 1 calc GR . . A 2
C31A C -0.0054(9) 0.0729(7) 0.8249(6) 0.0254(14) Uiso 0.288(3) 1 d D . . A 2
H31D H 0.053228 0.036357 0.819939 0.038 Uiso 0.288(3) 1 calc GR . . A 2
H31E H -0.037730 0.077641 0.750624 0.038 Uiso 0.288(3) 1 calc GR . . A 2
H31F H -0.082971 0.017546 0.842797 0.038 Uiso 0.288(3) 1 calc GR . . A 2
C29B C 0.0667(13) 0.3285(10) 1.0282(12) 0.042(3) Uiso 0.229(3) 1 d D . . B 3
H29J H -0.007028 0.283385 1.055038 0.063 Uiso 0.229(3) 1 calc GR . . B 3
H29K H 0.047728 0.382995 0.993629 0.063 Uiso 0.229(3) 1 calc GR . . B 3
H29L H 0.152067 0.382872 1.094001 0.063 Uiso 0.229(3) 1 calc GR . . B 3
C30B C 0.1012(13) 0.1408(13) 0.9827(13) 0.049(3) Uiso 0.229(3) 1 d D . . A 3
H30G H 0.185676 0.195767 1.049443 0.074 Uiso 0.229(3) 1 calc GR . . B 3
H30H H 0.107602 0.073236 0.928585 0.074 Uiso 0.229(3) 1 calc GR . . B 3
H30I H 0.025493 0.100412 1.009267 0.074 Uiso 0.229(3) 1 calc GR . . B 3
C31B C -0.0539(9) 0.1522(11) 0.8294(7) 0.033(2) Uiso 0.229(3) 1 d D . . A 3
H31G H -0.057205 0.087849 0.763324 0.049 Uiso 0.229(3) 1 calc GR . . B 3
H31H H -0.062724 0.217491 0.805532 0.049 Uiso 0.229(3) 1 calc GR . . B 3
H31I H -0.128351 0.109310 0.856382 0.049 Uiso 0.229(3) 1 calc GR . . B 3
C29C C -0.0381(13) 0.2325(14) 0.8683(13) 0.041(3) Uiso 0.194(3) 1 d D . . A 4
H29G H -0.118386 0.182787 0.886162 0.062 Uiso 0.194(3) 1 calc GR . . A 4
H29H H -0.059281 0.200424 0.784111 0.062 Uiso 0.194(3) 1 calc GR . . A 4
H29I H -0.010552 0.324226 0.898032 0.062 Uiso 0.194(3) 1 calc GR . . A 4
C30C C 0.0997(13) 0.2396(14) 1.0438(10) 0.042(3) Uiso 0.194(3) 1 d D . . A 4
H30J H 0.015325 0.181375 1.051918 0.063 Uiso 0.194(3) 1 calc GR . . A 4
H30K H 0.127159 0.329664 1.086528 0.063 Uiso 0.194(3) 1 calc GR . . A 4
H30L H 0.170856 0.223588 1.075003 0.063 Uiso 0.194(3) 1 calc GR . . A 4
C31C C 0.0324(14) 0.0659(11) 0.8478(11) 0.039(3) Uiso 0.194(3) 1 d D . . A 4
H31J H 0.102581 0.047836 0.876745 0.059 Uiso 0.194(3) 1 calc GR . . A 4
H31K H 0.019561 0.054660 0.766539 0.059 Uiso 0.194(3) 1 calc GR . . A 4
H31L H -0.052884 0.005933 0.853567 0.059 Uiso 0.194(3) 1 calc GR . . A 4

loop_
_atom_site_aniso_label
_atom_site_aniso_U_11
_atom_site_aniso_U_22
_atom_site_aniso_U_33
_atom_site_aniso_U_23
_atom_site_aniso_U_13
_atom_site_aniso_U_12
Co1 0.01364(15) 0.01503(15) 0.01196(14) 0.00461(11) 0.00247(10) 0.00654(11)
O2 0.0148(5) 0.0212(5) 0.0129(5) 0.0058(4) 0.0029(4) 0.0051(4)
O1 0.0170(5) 0.0223(6) 0.0157(5) 0.0087(4) 0.0054(4) 0.0073(5)
O3 0.0253(6) 0.0209(6) 0.0354(7) 0.0060(5) 0.0056(5) 0.0146(5)
C3 0.0167(7) 0.0132(6) 0.0134(6) 0.0044(5) 0.0035(5) 0.0095(6)
C2 0.0149(7) 0.0233(8) 0.0179(7) 0.0066(6) 0.0019(6) 0.0048(6)
C1 0.0149(7) 0.0207(7) 0.0222(8) 0.0096(6) 0.0066(6) 0.0068(6)
C4 0.0160(7) 0.0167(7) 0.0141(7) 0.0057(5) 0.0027(5) 0.0077(6)
C5 0.0186(7) 0.0196(7) 0.0160(7) 0.0068(6) 0.0039(6) 0.0106(6)
C6 0.0331(9) 0.0292(9) 0.0153(7) 0.0052(6) 0.0056(7) 0.0201(8)
C7 0.0408(10) 0.0392(10) 0.0128(7) 0.0098(7) 0.0050(7) 0.0252(9)
C8 0.0330(9) 0.0324(9) 0.0191(8) 0.0125(7) 0.0047(7) 0.0219(8)
C9 0.0205(7) 0.0200(7) 0.0174(7) 0.0075(6) 0.0041(6) 0.0116(6)
C10 0.0231(8) 0.0215(7) 0.0120(6) 0.0047(6) 0.0049(6) 0.0147(7)
C11 0.0238(8) 0.0211(8) 0.0147(7) 0.0040(6) 0.0042(6) 0.0123(7)
C12 0.0319(9) 0.0201(8) 0.0181(7) 0.0065(6) 0.0075(7) 0.0148(7)
C13 0.0342(9) 0.0299(9) 0.0161(7) 0.0095(6) 0.0102(7) 0.0242(8)
C14 0.0230(8) 0.0331(9) 0.0213(8) 0.0114(7) 0.0094(6) 0.0182(7)
C15 0.0237(8) 0.0243(8) 0.0178(7) 0.0088(6) 0.0088(6) 0.0141(7)
C16 0.0238(9) 0.0239(9) 0.0341(10) 0.0066(7) 0.0029(7) 0.0085(7)
C17 0.0463(11) 0.0406(10) 0.0261(9) 0.0160(8) 0.0158(8) 0.0350(10)
C18 0.0251(9) 0.0291(9) 0.0375(10) 0.0174(8) 0.0124(8) 0.0129(8)
C19 0.0233(8) 0.0231(8) 0.0170(7) 0.0102(6) 0.0049(6) 0.0154(7)
C20 0.0240(8) 0.0273(8) 0.0220(8) 0.0118(7) 0.0049(6) 0.0161(7)
C21 0.0296(9) 0.0371(10) 0.0240(8) 0.0155(7) 0.0104(7) 0.0245(8)
C22 0.0380(10) 0.0305(9) 0.0217(8) 0.0141(7) 0.0126(7) 0.0252(8)
C23 0.0329(9) 0.0215(8) 0.0246(8) 0.0112(7) 0.0104(7) 0.0153(7)
C24 0.0258(8) 0.0235(8) 0.0218(8) 0.0127(6) 0.0088(6) 0.0156(7)
C25 0.0231(9) 0.0341(10) 0.0435(11) 0.0105(9) 0.0062(8) 0.0140(8)
C26 0.0524(12) 0.0371(10) 0.0372(10) 0.0175(9) 0.0211(9) 0.0344(10)
C27 0.0250(9) 0.0235(8) 0.0403(10) 0.0140(8) 0.0128(8) 0.0130(7)
C28 0.0195(9) 0.0430(11) 0.0357(10) 0.0220(9) 0.0113(8) 0.0045(8)
C32 0.0294(10) 0.0338(11) 0.0774(17) 0.0131(11) 0.0195(11) 0.0223(9)
C33 0.0446(11) 0.0408(11) 0.0229(8) 0.0088(8) 0.0069(8) 0.0340(10)
C34 0.0521(12) 0.0270(9) 0.0254(9) 0.0079(7) 0.0080(8) 0.0277(9)
C35 0.0341(10) 0.0198(8) 0.0386(10) 0.0077(8) 0.0071(8) 0.0150(8)

loop_
_atom_type_symbol
_atom_type_description
_atom_type_scat_dispersion_real
_atom_type_scat_dispersion_imag
_atom_type_scat_source
C C 0.0033 0.0016 'International Tables Vol C Tables 4.2.6.8 and 6.1.1.4'
H H 0.0000 0.0000 'International Tables Vol C Tables 4.2.6.8 and 6.1.1.4'
Co Co 0.3494 0.9721 'International Tables Vol C Tables 4.2.6.8 and 6.1.1.4'
O O 0.0106 0.0060 'International Tables Vol C Tables 4.2.6.8 and 6.1.1.4'

loop_
_geom_angle_atom_site_label_1
_geom_angle_atom_site_label_2
_geom_angle_atom_site_label_3
_geom_angle
_geom_angle_site_symmetry_1
_geom_angle_site_symmetry_3
O2 Co1 O2 180.0 2_667 .
O2 Co1 O3 91.40(7) . .
O2 Co1 O3 88.60(7) 2_667 .
O2 Co1 O3 91.40(7) 2_667 2_667
O2 Co1 O3 88.60(7) . 2_667
O1 Co1 O2 90.93(9) 2_667 .
O1 Co1 O2 90.93(8) . 2_667
O1 Co1 O2 89.07(9) 2_667 2_667
O1 Co1 O2 89.07(9) . .
O1 Co1 O1 180.0 . 2_667
O1 Co1 O3 88.68(10) 2_667 2_667
O1 Co1 O3 91.32(10) 2_667 .
O1 Co1 O3 88.68(10) . .
O1 Co1 O3 91.32(10) . 2_667
O3 Co1 O3 180.0 2_667 .
C3 O2 Co1 125.74(11) . .
C1 O1 Co1 128.47(12) . .
C32 O3 Co1 121.29(13) . .
C32 O3 C35 109.00(16) . .
C35 O3 Co1 120.99(13) . .
O2 C3 C2 126.48(15) . .
O2 C3 C4 117.23(14) . .
C2 C3 C4 116.28(15) . .
C1 C2 C3 125.31(16) . .
O1 C1 C2 124.20(16) . .
O1 C1 C28 115.32(16) . .
C2 C1 C28 120.48(16) . .
C5 C4 C3 119.96(14) . .
C9 C4 C3 120.35(14) . .
C9 C4 C5 119.67(15) . .
C4 C5 C10 124.16(15) . .
C6 C5 C4 119.48(15) . .
C6 C5 C10 116.31(15) . .
C7 C6 C5 120.97(16) . .
C6 C7 C8 119.24(17) . .
C7 C8 C9 121.41(16) . .
C4 C9 C19 124.30(15) . .
C8 C9 C4 119.11(15) . .
C8 C9 C19 116.38(15) . .
C11 C10 C5 120.53(16) . .
C15 C10 C5 118.83(16) . .
C15 C10 C11 120.17(15) . .
C10 C11 C16 120.91(16) . .
C12 C11 C10 119.16(17) . .
C12 C11 C16 119.91(17) . .
C13 C12 C11 121.57(17) . .
C12 C13 C14 118.17(16) . .
C12 C13 C17 121.13(18) . .
C14 C13 C17 120.70(18) . .
C15 C14 C13 122.29(18) . .
C10 C15 C18 121.45(15) . .
C14 C15 C10 118.57(17) . .
C14 C15 C18 119.97(17) . .
C20 C19 C9 120.92(16) . .
C20 C19 C24 119.92(16) . .
C24 C19 C9 118.64(17) . .
C19 C20 C25 121.63(17) . .
C21 C20 C19 118.84(17) . .
C21 C20 C25 119.48(18) . .
C22 C21 C20 122.14(18) . .
C21 C22 C23 117.85(17) . .
C21 C22 C26 121.49(19) . .
C23 C22 C26 120.66(18) . .
C24 C23 C22 122.09(18) . .
C19 C24 C27 121.35(16) . .
C23 C24 C19 118.99(18) . .
C23 C24 C27 119.65(17) . .
C1 C28 C29 105.4(3) . .
C1 C28 C30 106.9(3) . .
C1 C28 C31A 109.4(3) . .
C1 C28 C29C 109.0(5) . .
C1 C28 C31C 104.4(5) . .
C29 C28 C30 105.9(5) . .
C31 C28 C1 117.7(3) . .
C31 C28 C29 110.3(6) . .
C31 C28 C30 109.9(5) . .
C29A C28 C1 109.2(4) . .
C29A C28 C30A 111.7(6) . .
C29A C28 C31A 108.9(6) . .
C30A C28 C1 111.1(3) . .
C30A C28 C31A 106.6(5) . .
C30B C28 C1 110.9(5) . .
C30B C28 C31B 117.2(7) . .
C31B C28 C1 116.4(4) . .
C29C C28 C31C 103.6(7) . .
C30C C28 C1 114.0(5) . .
C30C C28 C29C 112.6(8) . .
C30C C28 C31C 112.4(8) . .
O3 C32 C33 107.93(18) . .
C32 C33 C34 104.60(17) . .
C35 C34 C33 103.48(17) . .
O3 C35 C34 104.94(18) . .

loop_
_geom_bond_atom_site_label_1
_geom_bond_atom_site_label_2
_geom_bond_distance
_geom_bond_site_symmetry_2
Co1 O2 2.030(3) .
Co1 O2 2.030(3) 2_667
Co1 O1 2.010(2) 2_667
Co1 O1 2.010(2) .
Co1 O3 2.185(2) 2_667
Co1 O3 2.185(2) .
O2 C3 1.260(2) .
O1 C1 1.263(2) .
O3 C32 1.410(3) .
O3 C35 1.428(3) .
C3 C2 1.398(2) .
C3 C4 1.508(3) .
C2 C1 1.396(3) .
C1 C28 1.541(3) .
C4 C5 1.400(2) .
C4 C9 1.399(2) .
C5 C6 1.392(3) .
C5 C10 1.494(2) .
C6 C7 1.379(3) .
C7 C8 1.381(3) .
C8 C9 1.390(3) .
C9 C19 1.497(3) .
C10 C11 1.403(3) .
C10 C15 1.403(3) .
C11 C12 1.390(3) .
C11 C16 1.506(3) .
C12 C13 1.386(3) .
C13 C14 1.390(3) .
C13 C17 1.501(3) .
C14 C15 1.386(3) .
C15 C18 1.508(3) .
C19 C20 1.402(3) .
C19 C24 1.404(3) .
C20 C21 1.393(3) .
C20 C25 1.506(3) .
C21 C22 1.385(3) .
C22 C23 1.389(3) .
C22 C26 1.508(3) .
C23 C24 1.388(3) .
C24 C27 1.509(3) .
C28 C29 1.583(9) .
C28 C30 1.622(8) .
C28 C31 1.456(7) .
C28 C29A 1.448(8) .
C28 C30A 1.500(7) .
C28 C31A 1.620(8) .
C28 C30B 1.411(12) .
C28 C31B 1.509(9) .
C28 C29C 1.556(12) .
C28 C30C 1.401(12) .
C28 C31C 1.658(12) .
C32 C33 1.508(3) .
C33 C34 1.525(3) .
C34 C35 1.510(3) .

loop_
_geom_torsion_atom_site_label_1
_geom_torsion_atom_site_label_2
_geom_torsion_atom_site_label_3
_geom_torsion_atom_site_label_4
_geom_torsion
Co1 O2 C3 C2 -8.3(2)
Co1 O2 C3 C4 173.34(9)
Co1 O1 C1 C2 1.4(2)
Co1 O1 C1 C28 -178.07(12)
Co1 O3 C32 C33 -166.31(13)
Co1 O3 C35 C34 179.08(11)
O2 C3 C2 C1 0.5(3)
O2 C3 C4 C5 79.8(2)
O2 C3 C4 C9 -101.15(19)
O1 C1 C28 C29 73.7(5)
O1 C1 C28 C30 -38.7(5)
O1 C1 C28 C31 -162.9(5)
O1 C1 C28 C29A 103.1(6)
O1 C1 C28 C30A -20.5(5)
O1 C1 C28 C31A -137.9(4)
O1 C1 C28 C30B -55.0(7)
O1 C1 C28 C31B 167.5(5)
O1 C1 C28 C29C 130.9(6)
O1 C1 C28 C30C 4.1(8)
O1 C1 C28 C31C -118.9(6)
O3 C32 C33 C34 -1.6(2)
C3 C2 C1 O1 3.4(3)
C3 C2 C1 C28 -177.15(17)
C3 C4 C5 C6 175.15(15)
C3 C4 C5 C10 -7.3(2)
C3 C4 C9 C8 -175.46(15)
C3 C4 C9 C19 10.0(2)
C2 C3 C4 C5 -98.7(2)
C2 C3 C4 C9 80.3(2)
C2 C1 C28 C29 -105.8(5)
C2 C1 C28 C30 141.8(4)
C2 C1 C28 C31 17.6(6)
C2 C1 C28 C29A -76.4(6)
C2 C1 C28 C30A 160.0(5)
C2 C1 C28 C31A 42.6(5)
C2 C1 C28 C30B 125.5(7)
C2 C1 C28 C31B -12.0(6)
C2 C1 C28 C29C -48.6(7)
C2 C1 C28 C30C -175.4(7)
C2 C1 C28 C31C 61.6(6)
C4 C3 C2 C1 178.83(15)
C4 C5 C6 C7 1.5(3)
C4 C5 C10 C11 100.3(2)
C4 C5 C10 C15 -87.6(2)
C4 C9 C19 C20 -107.8(2)
C4 C9 C19 C24 80.4(2)
C5 C4 C9 C8 3.6(2)
C5 C4 C9 C19 -170.93(15)
C5 C6 C7 C8 1.2(3)
C5 C10 C11 C12 169.71(14)
C5 C10 C11 C16 -8.7(2)
C5 C10 C15 C14 -169.53(14)
C5 C10 C15 C18 9.2(2)
C6 C5 C10 C11 -82.1(2)
C6 C5 C10 C15 90.0(2)
C6 C7 C8 C9 -1.6(3)
C7 C8 C9 C4 -0.9(3)
C7 C8 C9 C19 174.07(17)
C8 C9 C19 C20 77.5(2)
C8 C9 C19 C24 -94.2(2)
C9 C4 C5 C6 -3.9(2)
C9 C4 C5 C10 173.68(15)
C9 C19 C20 C21 -170.94(15)
C9 C19 C20 C25 6.5(2)
C9 C19 C24 C23 168.23(15)
C9 C19 C24 C27 -10.4(2)
C10 C5 C6 C7 -176.28(17)
C10 C11 C12 C13 0.0(2)
C11 C10 C15 C14 2.6(2)
C11 C10 C15 C18 -178.61(15)
C11 C12 C13 C14 2.0(2)
C11 C12 C13 C17 -177.63(15)
C12 C13 C14 C15 -1.6(2)
C13 C14 C15 C10 -0.6(2)
C13 C14 C15 C18 -179.42(15)
C15 C10 C11 C12 -2.3(2)
C15 C10 C11 C16 179.28(15)
C16 C11 C12 C13 178.39(15)
C17 C13 C14 C15 177.97(15)
C19 C20 C21 C22 3.0(3)
C20 C19 C24 C23 -3.6(2)
C20 C19 C24 C27 177.72(15)
C20 C21 C22 C23 -3.7(3)
C20 C21 C22 C26 175.94(16)
C21 C22 C23 C24 0.6(3)
C22 C23 C24 C19 2.9(2)
C22 C23 C24 C27 -178.35(16)
C24 C19 C20 C21 0.7(2)
C24 C19 C20 C25 178.19(16)
C25 C20 C21 C22 -174.50(17)
C26 C22 C23 C24 -179.01(16)
C32 O3 C35 C34 31.1(2)
C32 C33 C34 C35 19.5(2)
C33 C34 C35 O3 -30.6(2)
C35 O3 C32 C33 -18.5(2)
